data_7115318
loop_
_publ_author_name
'Li Xiang'
'Zuowei Xie'

_publ_section_title
;
 Conversion of (eta^5^-C2B9H10R)TaX3 (X = Me, NMe2) to
 (eta^6^-C2B9H10R)TaX' (X' = NMe2, azaallyl) in the absence of a reducing
 agent: synthesis and structure of tantallacarboranes incorporating an
 arachno-eta^6^-C2B9^4-^ ligand
;
_journal_name_full Chem.Commun.
_journal_page_first 8249
_journal_paper_doi 10.1039/C4cc03981E
_journal_volume 50
_journal_year 2014
_chemical_formula_sum 'C19 H41 B9 N O2 Ta'
_chemical_formula_weight 593.77
_chemical_name_systematic
; 
 ? 
;
_space_group_IT_number 14
_symmetry_cell_setting monoclinic
_symmetry_space_group_name_Hall '-P 2yn'
_symmetry_space_group_name_H-M 'P 1 21/n 1'
_atom_sites_solution_hydrogens geom
_atom_sites_solution_primary direct
_atom_sites_solution_secondary difmap
_audit_creation_method SHELXL-97
_cell_angle_alpha 90.00
_cell_angle_beta 96.6540(10)
_cell_angle_gamma 90.00
_cell_formula_units_Z 4
_cell_length_a 9.5075(6)
_cell_length_b 14.0259(10)
_cell_length_c 21.3447(15)
_cell_measurement_reflns_used 325
_cell_measurement_temperature 296(2)
_cell_measurement_theta_max 15
_cell_measurement_theta_min 15
_cell_volume 2827.2(3)
_computing_cell_refinement 'BRUKER KAPPA APEXII DUO DIFFRACTOMETER'
_computing_data_collection 'BRUKER KAPPA APEXII DUO DIFFRACTOMETER'
_computing_data_reduction 'BRUKER KAPPA APEXII DUO DIFFRACTOMETER'
_computing_molecular_graphics 'SIEMENS SHELXTL'
_computing_publication_material 'SIEMENS SHELXTL'
_computing_structure_refinement 'SHELXL-97 (Sheldrick, 2008)'
_computing_structure_solution 'SHELXS-97 (Sheldrick, 2008)'
_diffrn_ambient_temperature 296(2)
_diffrn_measured_fraction_theta_full 0.997
_diffrn_measured_fraction_theta_max 0.997
_diffrn_measurement_device_type 'BRUKER KAPPA APEXII DUO DIFFRACTOMETER'
_diffrn_measurement_method 'PHI & OMEGA SCAN'
_diffrn_radiation_monochromator graphite
_diffrn_radiation_source 'fine-focus sealed tube'
_diffrn_radiation_type MoK\a
_diffrn_radiation_wavelength 0.71073
_diffrn_reflns_av_R_equivalents 0.1040
_diffrn_reflns_av_sigmaI/netI 0.1066
_diffrn_reflns_limit_h_max 11
_diffrn_reflns_limit_h_min -6
_diffrn_reflns_limit_k_max 16
_diffrn_reflns_limit_k_min -16
_diffrn_reflns_limit_l_max 25
_diffrn_reflns_limit_l_min -25
_diffrn_reflns_number 21995
_diffrn_reflns_theta_full 25.25
_diffrn_reflns_theta_max 25.25
_diffrn_reflns_theta_min 1.92
_exptl_absorpt_coefficient_mu 3.903
_exptl_absorpt_correction_T_max 0.6786
_exptl_absorpt_correction_T_min 0.4874
_exptl_absorpt_correction_type multi-scan
_exptl_crystal_colour yellow
_exptl_crystal_density_diffrn 1.395
_exptl_crystal_density_method 'not measured'
_exptl_crystal_description block
_exptl_crystal_F_000 1184
_exptl_crystal_size_max 0.50
_exptl_crystal_size_mid 0.30
_exptl_crystal_size_min 0.20
_platon_squeeze_details
;
;
_refine_diff_density_max 3.573
_refine_diff_density_min -1.444
_refine_diff_density_rms 0.321
_refine_ls_extinction_method none
_refine_ls_goodness_of_fit_ref 1.012
_refine_ls_hydrogen_treatment riding
_refine_ls_matrix_type full
_refine_ls_number_parameters 289
_refine_ls_number_reflns 5123
_refine_ls_number_restraints 0
_refine_ls_restrained_S_all 1.012
_refine_ls_R_factor_all 0.0899
_refine_ls_R_factor_gt 0.0836
_refine_ls_shift/su_max 0.002
_refine_ls_shift/su_mean 0.000
_refine_ls_structure_factor_coef Fsqd
_refine_ls_weighting_details 'calc w=1/[\s^2^(Fo^2^)+(0.1578P)^2^+0.0000P] where P=(Fo^2^+2Fc^2^)/3'
_refine_ls_weighting_scheme calc
_refine_ls_wR_factor_gt 0.2058
_refine_ls_wR_factor_ref 0.2134
_reflns_number_gt 4289
_reflns_number_total 5123
_reflns_threshold_expression >2sigma(I)
_cod_data_source_file c4cc03981e2.cif
_cod_data_source_block 4
_cod_original_sg_symbol_H-M P2(1)/n
_cod_database_code 7115318

loop_
_symmetry_equiv_pos_as_xyz
'x, y, z'
'-x+1/2, y+1/2, -z+1/2'
'-x, -y, -z'
'x-1/2, -y-1/2, z-1/2'

loop_
_atom_site_label
_atom_site_type_symbol
_atom_site_fract_x
_atom_site_fract_y
_atom_site_fract_z
_atom_site_U_iso_or_equiv
_atom_site_adp_type
_atom_site_occupancy
_atom_site_symmetry_multiplicity
_atom_site_calc_flag
_atom_site_refinement_flags
Ta1 Ta 0.57942(3) 0.05998(2) 0.831312(14) 0.0275(2) Uani 1 1 d .
N1 N 0.6702(7) 0.1759(5) 0.8834(3) 0.0327(15) Uani 1 1 d .
O1 O 0.7864(7) 0.0597(4) 0.7843(3) 0.0409(16) Uani 1 1 d .
O2 O 0.5544(7) 0.1537(5) 0.7391(3) 0.0464(15) Uani 1 1 d .
C1 C 0.5344(9) -0.0131(6) 0.9115(4) 0.0356(19) Uani 1 1 d .
H1 H 0.5511 0.0362 0.9517 0.043 Uiso 1 1 calc R
C2 C 0.3706(9) 0.0148(7) 0.7979(5) 0.044(2) Uani 1 1 d .
H2 H 0.3093 0.0780 0.7808 0.053 Uiso 1 1 calc R
C11 C 0.4285(9) 0.1937(7) 0.8681(5) 0.046(2) Uani 1 1 d .
H11A H 0.3521 0.2161 0.8376 0.056 Uiso 1 1 calc R
H11B H 0.4004 0.1867 0.9101 0.056 Uiso 1 1 calc R
C12 C 0.5585(9) 0.2349(6) 0.8647(4) 0.0355(19) Uani 1 1 d .
C13 C 0.5727(9) 0.3320(8) 0.8352(5) 0.055(3) Uani 1 1 d .
H13A H 0.5559 0.3806 0.8651 0.082 Uiso 1 1 calc R
H13B H 0.5048 0.3379 0.7985 0.082 Uiso 1 1 calc R
H13C H 0.6665 0.3391 0.8234 0.082 Uiso 1 1 calc R
C14 C 0.8050(8) 0.2083(6) 0.9177(4) 0.0337(18) Uani 1 1 d .
C15 C 0.7773(10) 0.2793(8) 0.9705(5) 0.048(2) Uani 1 1 d .
H15A H 0.7329 0.3364 0.9517 0.057 Uiso 1 1 calc R
H15B H 0.7126 0.2506 0.9970 0.057 Uiso 1 1 calc R
C16 C 0.9080(9) 0.2556(7) 0.8775(4) 0.042(2) Uani 1 1 d .
H16A H 0.8646 0.3123 0.8577 0.051 Uiso 1 1 calc R
H16B H 0.9286 0.2121 0.8444 0.051 Uiso 1 1 calc R
C17 C 0.8731(9) 0.1221(7) 0.9510(4) 0.042(2) Uani 1 1 d .
H17A H 0.8912 0.0745 0.9199 0.051 Uiso 1 1 calc R
H17B H 0.8084 0.0947 0.9779 0.051 Uiso 1 1 calc R
C18 C 0.9140(11) 0.3061(9) 1.0106(6) 0.063(3) Uani 1 1 d .
H18A H 0.8926 0.3509 1.0435 0.075 Uiso 1 1 calc R
C19 C 1.0121(13) 0.3523(9) 0.9708(6) 0.067(3) Uani 1 1 d .
H19A H 1.0990 0.3699 0.9965 0.080 Uiso 1 1 calc R
H19B H 0.9691 0.4099 0.9521 0.080 Uiso 1 1 calc R
C20 C 1.0459(10) 0.2828(9) 0.9178(6) 0.060(3) Uani 1 1 d .
H20A H 1.1110 0.3131 0.8915 0.072 Uiso 1 1 calc R
C21 C 1.1141(10) 0.1949(9) 0.9494(5) 0.060(3) Uani 1 1 d .
H21A H 1.2011 0.2126 0.9750 0.073 Uiso 1 1 calc R
H21B H 1.1375 0.1501 0.9175 0.073 Uiso 1 1 calc R
C22 C 1.0127(9) 0.1476(7) 0.9909(5) 0.044(2) Uani 1 1 d .
H22A H 1.0563 0.0897 1.0101 0.052 Uiso 1 1 calc R
C23 C 0.9824(11) 0.2165(9) 1.0420(5) 0.058(3) Uani 1 1 d .
H23A H 1.0697 0.2331 1.0678 0.070 Uiso 1 1 calc R
H23B H 0.9189 0.1874 1.0689 0.070 Uiso 1 1 calc R
C24 C 0.9126(10) 0.0055(7) 0.8016(5) 0.049(2) Uani 1 1 d .
H24A H 0.9818 0.0211 0.7738 0.073 Uiso 1 1 calc R
H24B H 0.8910 -0.0613 0.7982 0.073 Uiso 1 1 calc R
H24C H 0.9497 0.0203 0.8442 0.073 Uiso 1 1 calc R
C25 C 0.7908(13) 0.1092(14) 0.7284(7) 0.101(6) Uani 1 1 d .
H25A H 0.8574 0.1613 0.7365 0.122 Uiso 1 1 calc R
H25B H 0.8284 0.0668 0.6986 0.122 Uiso 1 1 calc R
C26 C 0.6653(13) 0.1462(12) 0.7001(7) 0.090(5) Uani 1 1 d .
H26A H 0.6326 0.1066 0.6640 0.109 Uiso 1 1 calc R
H26B H 0.6838 0.2093 0.6842 0.109 Uiso 1 1 calc R
C27 C 0.4271(11) 0.1887(8) 0.7067(6) 0.065(3) Uani 1 1 d .
H27A H 0.4479 0.2254 0.6709 0.097 Uiso 1 1 calc R
H27B H 0.3800 0.2283 0.7344 0.097 Uiso 1 1 calc R
H27C H 0.3668 0.1362 0.6926 0.097 Uiso 1 1 calc R
B3 B 0.4589(12) -0.0553(7) 0.7555(6) 0.039(3) Uani 1 1 d .
H3 H 0.4624 -0.0446 0.7046 0.047 Uiso 1 1 calc R
B4 B 0.6101(10) -0.1040(8) 0.8015(6) 0.044(3) Uani 1 1 d .
H4 H 0.7018 -0.1138 0.7751 0.053 Uiso 1 1 calc R
B5 B 0.6501(11) -0.0826(8) 0.8842(5) 0.036(2) Uani 1 1 d .
H5 H 0.7619 -0.0864 0.9043 0.043 Uiso 1 1 calc R
B6 B 0.3654(11) -0.0335(8) 0.8740(6) 0.042(3) Uani 1 1 d .
H6 H 0.2988 0.0180 0.8959 0.051 Uiso 1 1 calc R
B7 B 0.3104(11) -0.0950(8) 0.7954(5) 0.041(2) Uani 1 1 d .
H7 H 0.2017 -0.1088 0.7737 0.049 Uiso 1 1 calc R
B8 B 0.4476(11) -0.1758(7) 0.7871(6) 0.042(2) Uani 1 1 d .
H8 H 0.4322 -0.2370 0.7548 0.051 Uiso 1 1 calc R
B9 B 0.5555(11) -0.1918(7) 0.8581(5) 0.040(2) Uani 1 1 d .
H9 H 0.6050 -0.2621 0.8672 0.048 Uiso 1 1 calc R
B10 B 0.4938(12) -0.1241(8) 0.9202(5) 0.046(3) Uani 1 1 d .
H10 H 0.4900 -0.1538 0.9677 0.055 Uiso 1 1 calc R
B11 B 0.3743(12) -0.1686(8) 0.8594(6) 0.047(3) Uani 1 1 d .
H11 H 0.2993 -0.2209 0.8748 0.056 Uiso 1 1 calc R

loop_
_atom_site_aniso_label
_atom_site_aniso_U_11
_atom_site_aniso_U_22
_atom_site_aniso_U_33
_atom_site_aniso_U_23
_atom_site_aniso_U_13
_atom_site_aniso_U_12
Ta1 0.0264(3) 0.0313(3) 0.0247(3) 0.00178(11) 0.00259(18) 0.00006(11)
N1 0.038(4) 0.030(4) 0.031(4) -0.002(3) 0.008(3) 0.001(3)
O1 0.036(4) 0.044(4) 0.044(4) 0.002(3) 0.009(3) 0.000(2)
O2 0.054(4) 0.050(4) 0.035(4) 0.012(3) 0.006(3) 0.003(3)
C1 0.044(5) 0.033(5) 0.028(4) -0.001(4) 0.001(4) -0.003(4)
C2 0.030(4) 0.043(5) 0.056(6) 0.002(5) -0.008(4) -0.003(4)
C11 0.029(4) 0.063(6) 0.048(6) -0.009(5) 0.006(4) -0.002(4)
C12 0.034(4) 0.035(5) 0.038(5) -0.005(4) 0.006(4) -0.004(4)
C13 0.045(6) 0.053(7) 0.064(9) 0.009(5) -0.003(6) 0.012(4)
C14 0.032(4) 0.037(5) 0.033(5) -0.002(4) 0.004(3) -0.006(3)
C15 0.041(5) 0.053(6) 0.049(6) -0.019(5) 0.005(4) -0.004(4)
C16 0.038(4) 0.046(5) 0.044(6) -0.003(4) 0.015(4) -0.007(4)
C17 0.047(5) 0.047(5) 0.031(5) 0.002(4) 0.000(4) 0.000(4)
C18 0.043(5) 0.079(8) 0.066(8) -0.038(6) 0.005(5) -0.005(5)
C19 0.058(7) 0.059(7) 0.079(9) -0.014(6) -0.009(6) -0.019(6)
C20 0.041(5) 0.070(7) 0.071(8) -0.008(6) 0.012(5) -0.008(5)
C21 0.038(5) 0.098(9) 0.044(6) -0.023(6) -0.003(4) -0.001(5)
C22 0.043(5) 0.043(5) 0.041(5) -0.002(4) -0.011(4) 0.006(4)
C23 0.046(5) 0.088(8) 0.039(6) -0.028(6) -0.007(4) -0.001(5)
C24 0.049(5) 0.049(6) 0.048(6) -0.005(5) 0.008(4) 0.009(4)
C25 0.062(7) 0.181(16) 0.067(9) 0.074(11) 0.031(7) 0.030(9)
C26 0.071(8) 0.139(13) 0.067(9) 0.053(9) 0.032(7) 0.018(8)
C27 0.057(6) 0.077(8) 0.057(7) 0.033(6) -0.009(5) 0.014(5)
B3 0.038(6) 0.052(7) 0.027(6) -0.003(4) 0.000(5) 0.000(4)
B4 0.033(5) 0.042(6) 0.062(7) 0.008(5) 0.027(5) -0.001(4)
B5 0.031(5) 0.035(5) 0.040(6) 0.008(5) -0.003(4) -0.005(4)
B6 0.037(5) 0.032(5) 0.059(7) -0.016(5) 0.013(5) -0.011(4)
B7 0.032(5) 0.045(6) 0.043(6) 0.000(5) -0.004(4) -0.002(5)
B8 0.046(6) 0.031(5) 0.050(7) -0.008(5) 0.009(5) -0.013(4)
B9 0.049(6) 0.032(5) 0.040(6) 0.005(4) 0.014(5) 0.000(4)
B10 0.053(6) 0.052(7) 0.036(6) -0.004(5) 0.016(5) -0.006(5)
B11 0.053(6) 0.035(6) 0.054(7) -0.007(5) 0.011(5) -0.010(5)

loop_
_atom_type_symbol
_atom_type_description
_atom_type_scat_dispersion_real
_atom_type_scat_dispersion_imag
_atom_type_scat_source
C C 0.0033 0.0016 'International Tables Vol C Tables 4.2.6.8 and 6.1.1.4'
H H 0.0000 0.0000 'International Tables Vol C Tables 4.2.6.8 and 6.1.1.4'
B B 0.0013 0.0007 'International Tables Vol C Tables 4.2.6.8 and 6.1.1.4'
N N 0.0061 0.0033 'International Tables Vol C Tables 4.2.6.8 and 6.1.1.4'
Ta Ta -0.7052 6.5227 'International Tables Vol C Tables 4.2.6.8 and 6.1.1.4'
O O 0.0106 0.0060 'International Tables Vol C Tables 4.2.6.8 and 6.1.1.4'

loop_
_geom_angle_atom_site_label_1
_geom_angle_atom_site_label_2
_geom_angle_atom_site_label_3
_geom_angle
C1 Ta1 N1 93.3(3)
C1 Ta1 C2 81.7(4)
N1 Ta1 C2 136.0(3)
C1 Ta1 O1 128.5(3)
N1 Ta1 O1 85.0(2)
C2 Ta1 O1 131.5(3)
C1 Ta1 O2 162.0(3)
N1 Ta1 O2 90.3(3)
C2 Ta1 O2 83.4(3)
O1 Ta1 O2 69.3(2)
C1 Ta1 B5 42.5(4)
N1 Ta1 B5 109.1(4)
C2 Ta1 B5 96.4(4)
O1 Ta1 B5 89.8(3)
O2 Ta1 B5 150.4(3)
C1 Ta1 B4 77.9(4)
N1 Ta1 B4 145.4(3)
C2 Ta1 B4 76.4(4)
O1 Ta1 B4 75.5(3)
O2 Ta1 B4 108.4(3)
B5 Ta1 B4 44.0(4)
C1 Ta1 B3 95.3(4)
N1 Ta1 B3 169.8(3)
C2 Ta1 B3 40.7(4)
O1 Ta1 B3 93.9(3)
O2 Ta1 B3 79.9(3)
B5 Ta1 B3 81.0(3)
B4 Ta1 B3 42.7(4)
C1 Ta1 C11 86.1(3)
N1 Ta1 C11 58.4(3)
C2 Ta1 C11 77.6(3)
O1 Ta1 C11 132.5(3)
O2 Ta1 C11 80.8(3)
B5 Ta1 C11 128.2(4)
B4 Ta1 C11 151.0(3)
B3 Ta1 C11 116.7(3)
C1 Ta1 C12 102.2(3)
N1 Ta1 C12 32.1(3)
C2 Ta1 C12 106.1(3)
O1 Ta1 C12 102.7(2)
O2 Ta1 C12 72.3(3)
B5 Ta1 C12 134.8(4)
B4 Ta1 C12 177.5(3)
B3 Ta1 C12 139.6(3)
C11 Ta1 C12 31.2(3)
C1 Ta1 B6 40.5(3)
N1 Ta1 B6 118.9(3)
C2 Ta1 B6 41.3(4)
O1 Ta1 B6 150.4(3)
O2 Ta1 B6 123.5(3)
B5 Ta1 B6 66.8(4)
B4 Ta1 B6 75.0(3)
B3 Ta1 B6 65.7(4)
C11 Ta1 B6 77.1(3)
C12 Ta1 B6 106.7(3)
C12 N1 C14 124.0(7)
C12 N1 Ta1 93.3(5)
C14 N1 Ta1 141.6(5)
C25 O1 C24 112.3(8)
C25 O1 Ta1 119.0(6)
C24 O1 Ta1 128.3(6)
C27 O2 C26 112.9(8)
C27 O2 Ta1 127.1(6)
C26 O2 Ta1 116.0(6)
B10 C1 B5 69.3(6)
B10 C1 B6 71.0(7)
B5 C1 B6 111.4(7)
B10 C1 Ta1 129.9(6)
B5 C1 Ta1 77.8(5)
B6 C1 Ta1 88.3(5)
B3 C2 B7 67.5(6)
B3 C2 B6 110.4(8)
B7 C2 B6 67.8(6)
B3 C2 Ta1 81.1(5)
B7 C2 Ta1 126.8(6)
B6 C2 Ta1 86.0(5)
C12 C11 Ta1 75.5(5)
N1 C12 C11 113.8(8)
N1 C12 C13 124.1(7)
C11 C12 C13 121.7(8)
N1 C12 Ta1 54.6(4)
C11 C12 Ta1 73.3(5)
C13 C12 Ta1 136.9(7)
N1 C14 C17 106.7(7)
N1 C14 C16 115.6(7)
C17 C14 C16 110.2(7)
N1 C14 C15 110.4(7)
C17 C14 C15 105.8(8)
C16 C14 C15 107.8(7)
C18 C15 C14 111.2(8)
C14 C16 C20 110.8(8)
C14 C17 C22 111.7(7)
C19 C18 C15 109.8(10)
C19 C18 C23 110.3(9)
C15 C18 C23 109.6(9)
C18 C19 C20 109.9(9)
C21 C20 C16 110.0(9)
C21 C20 C19 107.6(10)
C16 C20 C19 109.2(8)
C20 C21 C22 110.1(8)
C23 C22 C21 109.1(9)
C23 C22 C17 109.0(8)
C21 C22 C17 109.9(8)
C22 C23 C18 108.4(9)
C26 C25 O1 117.2(10)
C25 C26 O2 115.7(10)
C2 B3 B4 111.1(8)
C2 B3 B7 56.5(6)
B4 B3 B7 104.2(7)
C2 B3 B8 107.2(8)
B4 B3 B8 61.3(6)
B7 B3 B8 57.5(6)
C2 B3 Ta1 58.2(4)
B4 B3 Ta1 66.8(5)
B7 B3 Ta1 102.7(6)
B8 B3 Ta1 113.9(6)
B3 B4 B5 123.1(8)
B3 B4 B8 60.6(6)
B5 B4 B8 109.6(7)
B3 B4 B9 110.3(7)
B5 B4 B9 60.6(6)
B8 B4 B9 56.5(6)
B3 B4 Ta1 70.4(5)
B5 B4 Ta1 66.3(5)
B8 B4 Ta1 116.1(6)
B9 B4 Ta1 114.4(6)
C1 B5 B4 112.3(7)
C1 B5 B9 106.3(7)
B4 B5 B9 61.2(6)
C1 B5 B10 55.2(6)
B4 B5 B10 105.6(7)
B9 B5 B10 58.1(6)
C1 B5 Ta1 59.8(4)
B4 B5 Ta1 69.7(5)
B9 B5 Ta1 117.5(6)
B10 B5 Ta1 105.6(6)
C1 B6 C2 103.8(7)
C1 B6 B7 128.8(7)
C2 B6 B7 53.0(6)
C1 B6 B11 100.5(7)
C2 B6 B11 102.9(7)
B7 B6 B11 54.8(6)
C1 B6 B10 51.8(6)
C2 B6 B10 129.3(7)
B7 B6 B10 104.1(7)
B11 B6 B10 53.4(6)
C1 B6 Ta1 51.3(4)
C2 B6 Ta1 52.6(4)
B7 B6 Ta1 93.7(5)
B11 B6 Ta1 112.3(6)
B10 B6 Ta1 92.0(5)
C2 B7 B8 110.4(7)
C2 B7 B11 115.9(7)
B8 B7 B11 60.4(6)
C2 B7 B3 56.0(6)
B8 B7 B3 61.5(6)
B11 B7 B3 109.0(7)
C2 B7 B6 59.2(6)
B8 B7 B6 104.5(7)
B11 B7 B6 63.1(6)
B3 B7 B6 97.2(7)
B9 B8 B7 111.4(8)
B9 B8 B11 60.0(6)
B7 B8 B11 60.1(6)
B9 B8 B3 112.7(7)
B7 B8 B3 61.1(6)
B11 B8 B3 108.4(7)
B9 B8 B4 61.8(6)
B7 B8 B4 104.5(7)
B11 B8 B4 103.4(7)
B3 B8 B4 58.1(6)
B8 B9 B11 60.7(6)
B8 B9 B10 111.5(8)
B11 B9 B10 58.8(6)
B8 B9 B5 112.1(7)
B11 B9 B5 106.8(7)
B10 B9 B5 61.4(6)
B8 B9 B4 61.7(6)
B11 B9 B4 103.8(7)
B10 B9 B4 105.9(7)
B5 B9 B4 58.3(6)
C1 B10 B11 113.8(8)
C1 B10 B9 108.9(7)
B11 B10 B9 59.8(6)
C1 B10 B5 55.6(6)
B11 B10 B5 106.9(8)
B9 B10 B5 60.6(6)
C1 B10 B6 57.2(5)
B11 B10 B6 62.6(6)
B9 B10 B6 102.2(7)
B5 B10 B6 94.1(7)
B10 B11 B9 61.4(6)
B10 B11 B7 120.3(8)
B9 B11 B7 110.3(8)
B10 B11 B8 112.5(8)
B9 B11 B8 59.3(6)
B7 B11 B8 59.5(7)
B10 B11 B6 64.1(6)
B9 B11 B6 104.3(7)
B7 B11 B6 62.1(6)
B8 B11 B6 103.1(7)

loop_
_geom_bond_atom_site_label_1
_geom_bond_atom_site_label_2
_geom_bond_distance
Ta1 C1 2.082(9)
Ta1 N1 2.098(7)
Ta1 C2 2.126(8)
Ta1 O1 2.311(7)
Ta1 O2 2.355(6)
Ta1 B5 2.355(10)
Ta1 B4 2.413(11)
Ta1 B3 2.473(11)
Ta1 C11 2.541(9)
Ta1 C12 2.569(9)
Ta1 B6 2.669(10)
N1 C12 1.368(11)
N1 C14 1.473(10)
O1 C25 1.384(13)
O1 C24 1.432(11)
O2 C27 1.411(11)
O2 C26 1.422(13)
C1 B10 1.619(15)
C1 B5 1.627(14)
C1 B6 1.733(13)
C2 B3 1.633(15)
C2 B7 1.642(14)
C2 B6 1.767(15)
C11 C12 1.374(12)
C12 C13 1.513(13)
C14 C17 1.510(12)
C14 C16 1.526(11)
C14 C15 1.549(12)
C15 C18 1.520(14)
C16 C20 1.532(13)
C17 C22 1.535(12)
C18 C19 1.482(18)
C18 C23 1.533(17)
C19 C20 1.555(17)
C20 C21 1.514(16)
C21 C22 1.534(14)
C22 C23 1.510(14)
C25 C26 1.376(17)
B3 B4 1.781(16)
B3 B7 1.819(16)
B3 B8 1.827(14)
B4 B5 1.787(17)
B4 B8 1.840(14)
B4 B9 1.841(14)
B5 B9 1.831(15)
B5 B10 1.845(15)
B6 B7 1.905(16)
B6 B11 1.923(15)
B6 B10 1.948(17)
B7 B8 1.752(15)
B7 B11 1.763(16)
B8 B9 1.743(16)
B8 B11 1.768(16)
B9 B11 1.756(16)
B9 B10 1.784(15)
B10 B11 1.739(16)

loop_
_platon_squeeze_void_nr
_platon_squeeze_void_average_x
_platon_squeeze_void_average_y
_platon_squeeze_void_average_z
_platon_squeeze_void_volume
_platon_squeeze_void_count_electrons
1 0.000 0.000 0.500 239.9 1.8
2 0.500 0.500 1.000 239.9 2.3
